data_1562393
loop_
_publ_author_name
'Niermeier, Philipp'
'Maibom, Kristina'
'Lamm, Jan-Hendrik'
'Neumann, Beate'
'Stammler, Georg'
'Mitzel, Norbert Werner'

_publ_section_title
;
 Hydrogen-Bond-Induced Selectivity of a Head-to-Head Photo- Dimerization
 of Dialkynylanthracene -- Access to Tetra Lewis Acids
;
_journal_name_full 'Chemical Science'
_journal_paper_doi 10.1039/D1SC02065J
_journal_year 2021
_chemical_formula_moiety 'C36 H20'
_chemical_formula_sum 'C36 H20'
_chemical_formula_weight 452.52
_space_group_crystal_system monoclinic
_space_group_IT_number 14
_space_group_name_Hall '-P 2yn'
_space_group_name_H-M_alt 'P 1 21/n 1'
_atom_sites_solution_hydrogens geom
_atom_sites_solution_primary direct
_audit_creation_date 2016-11-17
_audit_creation_method
;
  Olex2 1.2-ac2
  (compiled 2012.03.27 svn.r2268, GUI svn.r4156)
;
_audit_update_record
;
2019-09-09 deposited with the CCDC.	2021-05-06 downloaded from the CCDC.
;
_cell_angle_alpha 90
_cell_angle_beta 111.7520(7)
_cell_angle_gamma 90
_cell_formula_units_Z 4
_cell_length_a 10.03642(5)
_cell_length_b 20.42255(9)
_cell_length_c 12.53918(8)
_cell_measurement_reflns_used 52436
_cell_measurement_temperature 100.01(10)
_cell_measurement_theta_max 72.2910
_cell_measurement_theta_min 3.7850
_cell_volume 2387.14(2)
_computing_cell_refinement 'CrysAlisPro 1.171.38.43 (Rigaku OD, 2015)'
_computing_data_collection 'CrysAlisPro 1.171.38.43 (Rigaku OD, 2015)'
_computing_data_reduction 'CrysAlisPro 1.171.38.43 (Rigaku OD, 2015)'
_computing_molecular_graphics
;
O. V. Dolomanov, L. J. Bourhis, R. J. Gildea, J. A. K. Howard and H. Puschmann,
OLEX2: a complete structure solution, refinement and analysis program.
J. Appl. Cryst. (2009). 42, 339-341.
;
_computing_publication_material
;
O. V. Dolomanov, L. J. Bourhis, R. J. Gildea, J. A. K. Howard and H. Puschmann,
OLEX2: a complete structure solution, refinement and analysis program.
J. Appl. Cryst. (2009). 42, 339-341.
;
_computing_structure_refinement
;
SHELXL, G.M. Sheldrick, Acta Cryst.
(2008). A64, 112-122
;
_computing_structure_solution 'ShelXT (Sheldrick, 2015)'
_diffrn_ambient_environment air
_diffrn_ambient_temperature 100.01(10)
_diffrn_detector 'CCD plate'
_diffrn_detector_area_resol_mean 10.6228
_diffrn_detector_type Atlas
_diffrn_measured_fraction_theta_full 0.9998
_diffrn_measured_fraction_theta_max 0.9998
_diffrn_measurement_details
;
List of Runs (angles in degrees, time in seconds):

  # Type    Start    End  Width  t~exp~   \w     \q     \k     \f   Frames
#--------------------------------------------------------------------------
  1  \w   -115.00 -20.00   1.00    1.58    --  -42.58 -38.00 150.00   95
  2  \w    -69.00  28.00   1.00    1.58    --  -42.58  57.00 -90.00   97
  3  \w   -116.00 -11.00   1.00    1.58    --  -42.58 -77.00  90.00  105
  4  \w   -116.00 -11.00   1.00    1.58    --  -42.58 -77.00-120.00  105
  5  \w   -116.00 -11.00   1.00    1.58    --  -42.58 -77.00 150.00  105
  6  \w   -113.00 -16.00   1.00    1.58    --  -42.58 -57.00 -30.00   97
  7  \w   -116.00 -11.00   1.00    1.58    --  -42.58 -77.00 -60.00  105
  8  \w   -113.00 -16.00   1.00    1.58    --  -42.58 -57.00 120.00   97
  9  \w   -116.00 -11.00   1.00    1.58    --  -42.58 -77.00  30.00  105
 10  \w    -28.00  69.00   1.00    1.58    --   42.58 -57.00  90.00   97
 11  \w      1.00  82.00   1.00    1.58    --   42.58 -99.00   0.00   81
 12  \w     80.00 178.00   1.00    6.30    --  111.00  77.00 -90.00   98
 13  \w     81.00 178.00   1.00    6.30    --  111.00  70.00  51.16   97
 14  \w     37.00 142.00   1.00    6.30    --  111.00 -77.00 -30.00  105
 15  \w     80.00 178.00   1.00    6.30    --  111.00  77.00  30.00   98
 16  \w     80.00 178.00   1.00    6.30    --  111.00  77.00   0.00   98
 17  \w     81.00 178.00   1.00    6.30    --  111.00  70.00 134.26   97
 18  \w     39.00 121.00   1.00    6.30    --  111.00-125.00 -90.00   82
 19  \w     83.00 178.00   1.00    6.30    --  111.00  61.00 120.00   95
 20  \w     81.00 178.00   1.00    6.30    --  111.00  70.00 -96.91   97
 21  \w     80.00 178.00   1.00    6.30    --  111.00  77.00 -30.00   98
 22  \w     83.00 178.00   1.00    6.30    --  111.00  61.00-150.00   95
 23  \w     80.00 178.00   1.00    6.30    --  111.00  77.00  60.00   98
 24  \w     39.00 121.00   1.00    6.30    --  111.00-125.00  90.00   82
 25  \w     81.00 178.00   1.00    6.30    --  111.00  71.00 -39.00   97
 26  \w     30.00 109.00   1.00    6.30    --  111.00 -94.00 -60.00   79
 27  \w     80.00 178.00   1.00    6.30    --  111.00  75.00 -54.29   98
 28  \w     37.00 142.00   1.00    6.30    --  111.00 -77.00 150.00  105
 29  \w     83.00 178.00   1.00    6.30    --  111.00  61.00   0.00   95
 30  \w     30.00 109.00   1.00    6.30    --  111.00 -94.00 120.00   79
 31  \w     83.00 178.00   1.00    6.30    --  111.00  61.00-180.00   95
 32  \w     80.00 178.00   1.00    6.30    --  111.00  77.00-150.00   98
 33  \w     80.00 178.00   1.00    6.30    --  111.00  77.00 150.00   98
 34  \w     83.00 178.00   1.00    6.30    --  111.00  61.00  90.00   95
 35  \w     82.00 178.00   1.00    6.30    --  111.00  66.00  94.04   96
 36  \w     83.00 178.00   1.00    6.30    --  111.00  61.00 -60.00   95
 37  \w     80.00 178.00   1.00    6.30    --  111.00  77.00-180.00   98
 38  \w     80.00 178.00   1.00    6.30    --  111.00  77.00  90.00   98
 39  \w     87.00 178.00   1.00    6.30    --  111.00  45.00 -90.00   91
 40  \w     83.00 178.00   1.00    6.30    --  111.00  61.00  30.00   95
 41  \w     87.00 178.00   1.00    6.30    --  111.00  45.00 150.00   91
 42  \w     83.00 178.00   1.00    6.30    --  111.00  61.00-120.00   95
 43  \w     83.00 178.00   1.00    6.30    --  111.00  61.00 150.00   95
 44  \w     80.00 178.00   1.00    6.30    --  111.00  77.00-120.00   98
 45  \w     80.00 178.00   1.00    6.30    --  111.00  75.00 175.34   98
 46  \w     86.00 178.00   1.00    6.30    --  111.00  51.00 173.98   92
 47  \w     83.00 178.00   1.00    6.30    --  111.00  64.00 -58.82   95
 48  \w   -116.00 -11.00   1.00    1.58    --  -42.58 -77.00-180.00  105
 49  \w   -113.00 -16.00   1.00    1.58    --  -42.58 -57.00 -90.00   97
 50  \w   -113.00 -16.00   1.00    1.58    --  -42.58 -57.00-150.00   97
 51  \w   -115.00 -20.00   1.00    1.58    --  -42.58 -38.00-120.00   95
 52  \w   -113.00 -16.00   1.00    1.58    --  -42.58 -57.00  60.00   97
 53  \w   -113.00 -16.00   1.00    1.58    --  -42.58 -57.00 150.00   97
 54  \w   -115.00 -20.00   1.00    1.58    --  -42.58 -38.00  30.00   95
 55  \w   -115.00 -20.00   1.00    1.58    --  -42.58 -38.00-150.00   95
 56  \w   -115.00 -20.00   1.00    1.58    --  -42.58 -38.00 -90.00   95
 57  \w   -115.00 -20.00   1.00    1.58    --  -42.58 -38.00  60.00   95
 58  \w     57.00 129.00   1.00    1.58    --   42.58 178.00-120.00   72
 59  \w      6.00 121.00   1.00    1.58    --   42.58  19.00  90.00  115
 60  \w     13.00  56.00   1.00    1.58    --   42.58  71.00 -39.00   43
;
_diffrn_measurement_device 'four-circle diffractometer'
_diffrn_measurement_device_type 'SuperNova, Dual, Cu at zero, Atlas'
_diffrn_measurement_method '\w scans'
_diffrn_orient_matrix_type 'CrysAlisPro convention (1999,Acta A55,543-557)'
_diffrn_orient_matrix_UB_11 -0.1430728000
_diffrn_orient_matrix_UB_12 0.0151758000
_diffrn_orient_matrix_UB_13 0.0138725000
_diffrn_orient_matrix_UB_21 0.0707751000
_diffrn_orient_matrix_UB_22 0.0582162000
_diffrn_orient_matrix_UB_23 0.0787524000
_diffrn_orient_matrix_UB_31 -0.0428130000
_diffrn_orient_matrix_UB_32 0.0455036000
_diffrn_orient_matrix_UB_33 -0.1053745000
_diffrn_radiation_monochromator mirror
_diffrn_radiation_probe x-ray
_diffrn_radiation_type 'Cu K\a'
_diffrn_radiation_wavelength 1.54184
_diffrn_reflns_av_R_equivalents 0.0237
_diffrn_reflns_av_unetI/netI 0.0066
_diffrn_reflns_Laue_measured_fraction_full 1.000
_diffrn_reflns_Laue_measured_fraction_max 1.000
_diffrn_reflns_limit_h_max 12
_diffrn_reflns_limit_h_min -12
_diffrn_reflns_limit_k_max 25
_diffrn_reflns_limit_k_min -25
_diffrn_reflns_limit_l_max 15
_diffrn_reflns_limit_l_min -15
_diffrn_reflns_number 81574
_diffrn_reflns_point_group_measured_fraction_full 1.000
_diffrn_reflns_point_group_measured_fraction_max 1.000
_diffrn_reflns_theta_full 67.684
_diffrn_reflns_theta_max 72.323
_diffrn_reflns_theta_min 4.330
_diffrn_source 'micro-focus sealed X-ray tube'
_diffrn_source_type 'SuperNova (Cu) X-ray Source'
_exptl_absorpt_coefficient_mu 0.545
_exptl_absorpt_correction_T_max 0.950
_exptl_absorpt_correction_T_min 0.903
_exptl_absorpt_correction_type gaussian
_exptl_absorpt_process_details
;
CrysAlisPro 1.171.38.43 (Rigaku Oxford Diffraction, 2015)
Numerical absorption correction based on gaussian integration over
			a multifaceted crystal model
Empirical absorption correction using spherical harmonics,
 implemented in SCALE3 ABSPACK scaling algorithm.
;
_exptl_crystal_colour 'clear light yellow'
_exptl_crystal_colour_lustre clear
_exptl_crystal_colour_modifier light
_exptl_crystal_colour_primary yellow
_exptl_crystal_density_diffrn 1.259
_exptl_crystal_description block
_exptl_crystal_F_000 944.0
_exptl_crystal_size_max 0.264
_exptl_crystal_size_mid 0.198
_exptl_crystal_size_min 0.125
_refine_diff_density_max 0.251
_refine_diff_density_min -0.217
_refine_diff_density_rms 0.042
_refine_ls_extinction_method none
_refine_ls_goodness_of_fit_ref 1.043
_refine_ls_hydrogen_treatment constr
_refine_ls_matrix_type full
_refine_ls_number_parameters 325
_refine_ls_number_reflns 4718
_refine_ls_number_restraints 0
_refine_ls_restrained_S_all 1.043
_refine_ls_R_factor_all 0.0377
_refine_ls_R_factor_gt 0.0370
_refine_ls_shift/su_max 0.000
_refine_ls_shift/su_mean 0.000
_refine_ls_structure_factor_coef Fsqd
_refine_ls_weighting_details 'w=1/[\s^2^(Fo^2^)+(0.0547P)^2^+0.7788P] where P=(Fo^2^+2Fc^2^)/3'
_refine_ls_weighting_scheme calc
_refine_ls_wR_factor_gt 0.0988
_refine_ls_wR_factor_ref 0.0994
_reflns_Friedel_coverage 0.000
_reflns_number_gt 4582
_reflns_number_total 4718
_reflns_threshold_expression 'I > 2\s(I)'
_cod_data_source_file d1sc02065j2.cif
_cod_data_source_block Syn-2
_cod_database_code 1562393
_chemical_oxdiff_formula 'C36 H20'
_reflns_odcompleteness_completeness 99.98
_reflns_odcompleteness_iscentric 1
_reflns_odcompleteness_theta 71.98
_olex2_date_sample_data_collection 2016-11-16
_olex2_refinement_description
;
1. Fixed Uiso
 At 1.2 times of:
  All C(H) groups
2.a Ternary CH refined with riding coordinates:
 C3(H3), C10(H10), C21(H21), C28(H28)
2.b Aromatic/amide H refined with riding coordinates:
 C6(H6), C7(H7), C8(H8), C12(H12), C13(H13), C14(H14), C24(H24), C25(H25),
 C26(H26), C30(H30), C31(H31), C32(H32)
2.c :
 C16(H16), C18(H18), C34(H34), C36(H36)
;
_olex2_submission_special_instructions 'No special instructions were received'
_oxdiff_exptl_absorpt_empirical_details
;
Empirical correction (ABSPACK) includes:
- Absorption correction using spherical harmonics
- Frame scaling
- Detector area scaling
;
_oxdiff_exptl_absorpt_empirical_full_max 2.435
_oxdiff_exptl_absorpt_empirical_full_min 0.769
_shelx_shelxl_version_number 2016/4
_shelx_space_group_comment
;
The symmetry employed for this shelxl refinement is uniquely defined
by the following loop, which should always be used as a source of
symmetry information in preference to the above space-group names.
They are only intended as comments.
;

loop_
_space_group_symop_operation_xyz
'x, y, z'
'-x+1/2, y+1/2, -z+1/2'
'-x, -y, -z'
'x-1/2, -y-1/2, z-1/2'

loop_
_atom_site_label
_atom_site_type_symbol
_atom_site_fract_x
_atom_site_fract_y
_atom_site_fract_z
_atom_site_U_iso_or_equiv
_atom_site_adp_type
_atom_site_occupancy
_atom_site_site_symmetry_order
_atom_site_calc_flag
_atom_site_refinement_flags_posn
_atom_site_refinement_flags_adp
_atom_site_refinement_flags_occupancy
_atom_site_disorder_assembly
_atom_site_disorder_group
C1 C -0.16523(10) 0.02662(5) 0.36616(8) 0.0177(2) Uani 1 1 d . . . . .
C2 C -0.06871(10) 0.07737(5) 0.37150(8) 0.0163(2) Uani 1 1 d . . . . .
C3 C -0.00228(10) 0.08748(5) 0.28172(8) 0.0158(2) Uani 1 1 d . . . . .
H3 H -0.014305 0.047154 0.236751 0.019 Uiso 1 1 calc R . . . .
C4 C 0.15622(10) 0.09973(5) 0.34388(8) 0.0163(2) Uani 1 1 d . . . . .
C5 C 0.26190(10) 0.07001(5) 0.31200(9) 0.0186(2) Uani 1 1 d . . . . .
C6 C 0.40694(11) 0.08294(5) 0.37575(10) 0.0239(2) Uani 1 1 d . . . . .
H6 H 0.477651 0.063279 0.355342 0.029 Uiso 1 1 calc R . . . .
C7 C 0.44505(11) 0.12476(5) 0.46870(10) 0.0267(2) Uani 1 1 d . . . . .
H7 H 0.541513 0.132670 0.511191 0.032 Uiso 1 1 calc R . . . .
C8 C 0.34039(11) 0.15525(5) 0.49949(9) 0.0228(2) Uani 1 1 d . . . . .
H8 H 0.367001 0.183635 0.561904 0.027 Uiso 1 1 calc R . . . .
C9 C 0.19629(10) 0.14318(5) 0.43683(8) 0.0176(2) Uani 1 1 d . . . . .
C10 C 0.07626(10) 0.17422(5) 0.46575(8) 0.0174(2) Uani 1 1 d . . . . .
H10 H 0.117528 0.191922 0.543840 0.021 Uiso 1 1 calc R . . . .
C11 C -0.02860(10) 0.12076(5) 0.46424(8) 0.0168(2) Uani 1 1 d . . . . .
C12 C -0.08347(11) 0.11418(5) 0.55031(8) 0.0194(2) Uani 1 1 d . . . . .
H12 H -0.055486 0.143132 0.611953 0.023 Uiso 1 1 calc R . . . .
C13 C -0.18042(11) 0.06424(5) 0.54434(9) 0.0213(2) Uani 1 1 d . . . . .
H13 H -0.217910 0.060080 0.601616 0.026 Uiso 1 1 calc R . . . .
C14 C -0.22095(10) 0.02082(5) 0.45324(9) 0.0201(2) Uani 1 1 d . . . . .
H14 H -0.285665 -0.012492 0.449614 0.024 Uiso 1 1 calc R . . . .
C15 C -0.20738(10) -0.02044(5) 0.27427(9) 0.0211(2) Uani 1 1 d . . . . .
C16 C -0.24432(12) -0.06082(6) 0.20081(11) 0.0318(3) Uani 1 1 d . . . . .
H16 H -0.273216 -0.092414 0.143335 0.038 Uiso 1 1 calc R . . . .
C17 C 0.22463(11) 0.02675(5) 0.21487(9) 0.0218(2) Uani 1 1 d . . . . .
C18 C 0.19725(13) -0.00833(6) 0.13384(11) 0.0319(3) Uani 1 1 d . . . . .
H18 H 0.175830 -0.035767 0.070478 0.038 Uiso 1 1 calc R . . . .
C19 C -0.34233(10) 0.16051(5) 0.16223(8) 0.0180(2) Uani 1 1 d . . . . .
C20 C -0.19797(10) 0.17661(5) 0.22223(8) 0.0165(2) Uani 1 1 d . . . . .
C21 C -0.07586(10) 0.14702(5) 0.19511(8) 0.0157(2) Uani 1 1 d . . . . .
H21 H -0.114504 0.129780 0.116607 0.019 Uiso 1 1 calc R . . . .
C22 C 0.03055(10) 0.20105(5) 0.20069(8) 0.0161(2) Uani 1 1 d . . . . .
C23 C 0.09464(10) 0.20857(5) 0.11924(8) 0.0173(2) Uani 1 1 d . . . . .
C24 C 0.19157(10) 0.26021(5) 0.13122(9) 0.0193(2) Uani 1 1 d . . . . .
H24 H 0.234195 0.265440 0.077344 0.023 Uiso 1 1 calc R . . . .
C25 C 0.22416(11) 0.30330(5) 0.22223(9) 0.0207(2) Uani 1 1 d . . . . .
H25 H 0.288111 0.337454 0.229115 0.025 Uiso 1 1 calc R . . . .
C26 C 0.16171(11) 0.29576(5) 0.30352(9) 0.0199(2) Uani 1 1 d . . . . .
H26 H 0.184107 0.324672 0.364994 0.024 Uiso 1 1 calc R . . . .
C27 C 0.06579(10) 0.24496(5) 0.29269(8) 0.0172(2) Uani 1 1 d . . . . .
C28 C -0.00291(10) 0.23318(5) 0.37968(8) 0.0170(2) Uani 1 1 d . . . . .
H28 H 0.006592 0.273168 0.425117 0.020 Uiso 1 1 calc R . . . .
C29 C -0.16102(10) 0.22016(5) 0.31493(8) 0.0170(2) Uani 1 1 d . . . . .
C30 C -0.26796(11) 0.24904(5) 0.34444(9) 0.0202(2) Uani 1 1 d . . . . .
H30 H -0.243495 0.279232 0.404161 0.024 Uiso 1 1 calc R . . . .
C31 C -0.41125(11) 0.23314(5) 0.28536(9) 0.0232(2) Uani 1 1 d . . . . .
H31 H -0.482054 0.252238 0.306350 0.028 Uiso 1 1 calc R . . . .
C32 C -0.44868(11) 0.18896(5) 0.19538(9) 0.0218(2) Uani 1 1 d . . . . .
H32 H -0.544534 0.178020 0.156670 0.026 Uiso 1 1 calc R . . . .
C33 C -0.38333(10) 0.11432(5) 0.06909(9) 0.0198(2) Uani 1 1 d . . . . .
C34 C -0.41933(11) 0.07605(6) -0.00832(10) 0.0259(2) Uani 1 1 d . . . . .
H34 H -0.447382 0.046227 -0.068663 0.031 Uiso 1 1 calc R . . . .
C35 C 0.06440(11) 0.16419(5) 0.02433(9) 0.0199(2) Uani 1 1 d . . . . .
C36 C 0.04355(12) 0.12775(6) -0.05441(9) 0.0270(2) Uani 1 1 d . . . . .
H36 H 0.027274 0.099304 -0.115882 0.032 Uiso 1 1 calc R . . . .

loop_
_atom_site_aniso_label
_atom_site_aniso_U_11
_atom_site_aniso_U_22
_atom_site_aniso_U_33
_atom_site_aniso_U_23
_atom_site_aniso_U_13
_atom_site_aniso_U_12
C1 0.0149(4) 0.0153(5) 0.0218(5) 0.0025(4) 0.0054(4) 0.0032(3)
C2 0.0149(4) 0.0155(4) 0.0186(4) 0.0026(3) 0.0064(4) 0.0034(3)
C3 0.0155(4) 0.0142(4) 0.0179(4) -0.0015(3) 0.0066(4) 0.0004(3)
C4 0.0159(5) 0.0146(4) 0.0187(5) 0.0024(3) 0.0069(4) 0.0004(3)
C5 0.0177(5) 0.0161(5) 0.0229(5) 0.0016(4) 0.0086(4) 0.0010(4)
C6 0.0167(5) 0.0230(5) 0.0329(6) -0.0003(4) 0.0102(4) 0.0015(4)
C7 0.0155(5) 0.0272(5) 0.0334(6) -0.0025(4) 0.0045(4) -0.0021(4)
C8 0.0216(5) 0.0201(5) 0.0239(5) -0.0026(4) 0.0051(4) -0.0025(4)
C9 0.0183(5) 0.0152(4) 0.0196(5) 0.0017(4) 0.0072(4) -0.0003(4)
C10 0.0194(5) 0.0167(5) 0.0160(4) -0.0007(3) 0.0064(4) 0.0001(4)
C11 0.0166(4) 0.0152(4) 0.0185(5) 0.0024(4) 0.0062(4) 0.0031(3)
C12 0.0227(5) 0.0173(5) 0.0194(5) 0.0017(4) 0.0090(4) 0.0046(4)
C13 0.0230(5) 0.0207(5) 0.0244(5) 0.0064(4) 0.0138(4) 0.0056(4)
C14 0.0170(5) 0.0167(5) 0.0277(5) 0.0053(4) 0.0096(4) 0.0019(4)
C15 0.0153(4) 0.0190(5) 0.0289(5) 0.0019(4) 0.0080(4) 0.0004(4)
C16 0.0224(5) 0.0286(6) 0.0409(7) -0.0125(5) 0.0076(5) -0.0024(4)
C17 0.0173(5) 0.0214(5) 0.0297(5) 0.0003(4) 0.0122(4) 0.0025(4)
C18 0.0299(6) 0.0335(6) 0.0372(6) -0.0131(5) 0.0180(5) -0.0032(5)
C19 0.0184(5) 0.0180(5) 0.0185(5) 0.0045(4) 0.0080(4) 0.0025(4)
C20 0.0177(5) 0.0157(4) 0.0178(4) 0.0039(4) 0.0086(4) 0.0026(4)
C21 0.0153(4) 0.0171(4) 0.0155(4) -0.0005(3) 0.0064(4) 0.0008(4)
C22 0.0149(4) 0.0159(4) 0.0175(4) 0.0020(3) 0.0061(4) 0.0025(3)
C23 0.0164(4) 0.0178(5) 0.0179(5) 0.0021(4) 0.0067(4) 0.0034(4)
C24 0.0179(5) 0.0215(5) 0.0208(5) 0.0034(4) 0.0099(4) 0.0019(4)
C25 0.0195(5) 0.0184(5) 0.0246(5) 0.0026(4) 0.0085(4) -0.0020(4)
C26 0.0223(5) 0.0173(5) 0.0196(5) -0.0012(4) 0.0073(4) -0.0006(4)
C27 0.0180(4) 0.0166(5) 0.0180(5) 0.0018(4) 0.0077(4) 0.0023(4)
C28 0.0210(5) 0.0141(4) 0.0177(5) -0.0010(3) 0.0093(4) 0.0001(4)
C29 0.0204(5) 0.0151(4) 0.0180(5) 0.0040(4) 0.0098(4) 0.0021(4)
C30 0.0259(5) 0.0177(5) 0.0202(5) 0.0025(4) 0.0123(4) 0.0042(4)
C31 0.0230(5) 0.0245(5) 0.0269(5) 0.0048(4) 0.0147(4) 0.0078(4)
C32 0.0167(5) 0.0250(5) 0.0249(5) 0.0057(4) 0.0089(4) 0.0041(4)
C33 0.0143(4) 0.0226(5) 0.0225(5) 0.0050(4) 0.0068(4) 0.0019(4)
C34 0.0212(5) 0.0283(6) 0.0274(5) -0.0038(4) 0.0079(4) -0.0029(4)
C35 0.0202(5) 0.0214(5) 0.0217(5) 0.0033(4) 0.0118(4) 0.0000(4)
C36 0.0335(6) 0.0273(6) 0.0255(5) -0.0055(4) 0.0169(5) -0.0052(4)

loop_
_atom_type_symbol
_atom_type_description
_atom_type_scat_dispersion_real
_atom_type_scat_dispersion_imag
_atom_type_scat_source
C C 0.0181 0.0091 'International Tables Vol C Tables 4.2.6.8 and 6.1.1.4'
H H 0.0000 0.0000 'International Tables Vol C Tables 4.2.6.8 and 6.1.1.4'

loop_
_exptl_crystal_face_index_h
_exptl_crystal_face_index_k
_exptl_crystal_face_index_l
_exptl_crystal_face_perp_dist
0 1 0 0.0838
0 -1 0 0.0838
0 -5 2 0.0956
0 5 -2 0.0956
-1 2 5 0.1029
1 -2 -5 0.1029
5 -5 -1 0.0749
5 5 1 0.0870
-5 -5 -1 0.0870
-5 4 0 0.0330

loop_
_geom_angle_atom_site_label_1
_geom_angle_atom_site_label_2
_geom_angle_atom_site_label_3
_geom_angle
_geom_angle_site_symmetry_1
_geom_angle_site_symmetry_3
_geom_angle_publ_flag
C2 C1 C14 119.47(9) . . ?
C2 C1 C15 121.65(9) . . ?
C14 C1 C15 118.88(9) . . ?
C1 C2 C3 123.33(9) . . ?
C11 C2 C1 119.27(9) . . ?
C11 C2 C3 117.39(8) . . ?
C2 C3 H3 108.5 . . ?
C2 C3 C21 112.55(7) . . ?
C4 C3 C2 107.91(8) . . ?
C4 C3 H3 108.5 . . ?
C4 C3 C21 110.73(7) . . ?
C21 C3 H3 108.5 . . ?
C5 C4 C3 122.98(9) . . ?
C9 C4 C3 117.20(8) . . ?
C9 C4 C5 119.82(9) . . ?
C4 C5 C17 121.37(9) . . ?
C6 C5 C4 119.41(9) . . ?
C6 C5 C17 119.22(9) . . ?
C5 C6 H6 119.9 . . ?
C7 C6 C5 120.17(9) . . ?
C7 C6 H6 119.9 . . ?
C6 C7 H7 119.7 . . ?
C6 C7 C8 120.62(10) . . ?
C8 C7 H7 119.7 . . ?
C7 C8 H8 120.1 . . ?
C9 C8 C7 119.87(10) . . ?
C9 C8 H8 120.1 . . ?
C4 C9 C10 117.04(8) . . ?
C8 C9 C4 120.08(9) . . ?
C8 C9 C10 122.86(9) . . ?
C9 C10 H10 108.3 . . ?
C9 C10 C28 112.87(8) . . ?
C11 C10 C9 107.80(8) . . ?
C11 C10 H10 108.3 . . ?
C11 C10 C28 111.23(8) . . ?
C28 C10 H10 108.3 . . ?
C2 C11 C10 116.93(8) . . ?
C12 C11 C2 120.72(9) . . ?
C12 C11 C10 122.35(9) . . ?
C11 C12 H12 120.0 . . ?
C11 C12 C13 119.98(9) . . ?
C13 C12 H12 120.0 . . ?
C12 C13 H13 120.0 . . ?
C14 C13 C12 120.00(9) . . ?
C14 C13 H13 120.0 . . ?
C1 C14 H14 119.7 . . ?
C13 C14 C1 120.55(9) . . ?
C13 C14 H14 119.7 . . ?
C16 C15 C1 177.44(12) . . ?
C15 C16 H16 180.0 . . ?
C18 C17 C5 178.01(11) . . ?
C17 C18 H18 180.0 . . ?
C20 C19 C32 119.41(9) . . ?
C20 C19 C33 121.17(9) . . ?
C32 C19 C33 119.40(9) . . ?
C19 C20 C21 123.20(9) . . ?
C29 C20 C19 119.84(9) . . ?
C29 C20 C21 116.91(8) . . ?
C3 C21 H21 108.5 . . ?
C20 C21 C3 110.85(7) . . ?
C20 C21 H21 108.5 . . ?
C20 C21 C22 108.27(8) . . ?
C22 C21 C3 112.17(7) . . ?
C22 C21 H21 108.5 . . ?
C23 C22 C21 123.38(9) . . ?
C27 C22 C21 117.52(8) . . ?
C27 C22 C23 119.10(9) . . ?
C22 C23 C24 119.38(9) . . ?
C22 C23 C35 121.42(9) . . ?
C24 C23 C35 119.20(9) . . ?
C23 C24 H24 119.7 . . ?
C25 C24 C23 120.62(9) . . ?
C25 C24 H24 119.7 . . ?
C24 C25 H25 119.9 . . ?
C24 C25 C26 120.18(9) . . ?
C26 C25 H25 119.9 . . ?
C25 C26 H26 120.1 . . ?
C27 C26 C25 119.77(9) . . ?
C27 C26 H26 120.1 . . ?
C22 C27 C28 116.73(8) . . ?
C26 C27 C22 120.94(9) . . ?
C26 C27 C28 122.31(9) . . ?
C10 C28 H28 108.4 . . ?
C27 C28 C10 110.98(8) . . ?
C27 C28 H28 108.4 . . ?
C27 C28 C29 107.99(8) . . ?
C29 C28 C10 112.68(7) . . ?
C29 C28 H28 108.4 . . ?
C20 C29 C28 117.34(8) . . ?
C30 C29 C20 119.84(9) . . ?
C30 C29 C28 122.82(9) . . ?
C29 C30 H30 119.8 . . ?
C29 C30 C31 120.50(9) . . ?
C31 C30 H30 119.8 . . ?
C30 C31 H31 120.0 . . ?
C32 C31 C30 120.10(9) . . ?
C32 C31 H31 120.0 . . ?
C19 C32 H32 119.9 . . ?
C31 C32 C19 120.26(9) . . ?
C31 C32 H32 119.9 . . ?
C34 C33 C19 179.07(10) . . ?
C33 C34 H34 180.0 . . ?
C36 C35 C23 177.92(11) . . ?
C35 C36 H36 180.0 . . ?

loop_
_geom_bond_atom_site_label_1
_geom_bond_atom_site_label_2
_geom_bond_distance
_geom_bond_site_symmetry_2
_geom_bond_publ_flag
C1 C2 1.4033(14) . ?
C1 C14 1.4042(14) . ?
C1 C15 1.4383(14) . ?
C2 C3 1.5201(13) . ?
C2 C11 1.3973(13) . ?
C3 H3 0.9800 . ?
C3 C4 1.5105(13) . ?
C3 C21 1.6152(13) . ?
C4 C5 1.4027(13) . ?
C4 C9 1.4001(13) . ?
C5 C6 1.4019(14) . ?
C5 C17 1.4373(14) . ?
C6 H6 0.9300 . ?
C6 C7 1.3798(15) . ?
C7 H7 0.9300 . ?
C7 C8 1.3931(15) . ?
C8 H8 0.9300 . ?
C8 C9 1.3884(14) . ?
C9 C10 1.5194(13) . ?
C10 H10 0.9800 . ?
C10 C11 1.5117(13) . ?
C10 C28 1.6157(13) . ?
C11 C12 1.3880(14) . ?
C12 H12 0.9300 . ?
C12 C13 1.3924(15) . ?
C13 H13 0.9300 . ?
C13 C14 1.3828(15) . ?
C14 H14 0.9300 . ?
C15 C16 1.1886(16) . ?
C16 H16 0.9300 . ?
C17 C18 1.1892(16) . ?
C18 H18 0.9300 . ?
C19 C20 1.4019(14) . ?
C19 C32 1.4066(14) . ?
C19 C33 1.4377(14) . ?
C20 C21 1.5138(12) . ?
C20 C29 1.4002(13) . ?
C21 H21 0.9800 . ?
C21 C22 1.5192(13) . ?
C22 C23 1.4026(13) . ?
C22 C27 1.3992(13) . ?
C23 C24 1.4047(14) . ?
C23 C35 1.4360(14) . ?
C24 H24 0.9300 . ?
C24 C25 1.3809(14) . ?
C25 H25 0.9300 . ?
C25 C26 1.3889(14) . ?
C26 H26 0.9300 . ?
C26 C27 1.3873(14) . ?
C27 C28 1.5103(13) . ?
C28 H28 0.9800 . ?
C28 C29 1.5142(13) . ?
C29 C30 1.3897(14) . ?
C30 H30 0.9300 . ?
C30 C31 1.3902(15) . ?
C31 H31 0.9300 . ?
C31 C32 1.3835(15) . ?
C32 H32 0.9300 . ?
C33 C34 1.1932(16) . ?
C34 H34 0.9300 . ?
C35 C36 1.1914(15) . ?
C36 H36 0.9300 . ?

loop_
_geom_torsion_atom_site_label_1
_geom_torsion_atom_site_label_2
_geom_torsion_atom_site_label_3
_geom_torsion_atom_site_label_4
_geom_torsion
_geom_torsion_site_symmetry_1
_geom_torsion_site_symmetry_2
_geom_torsion_site_symmetry_3
_geom_torsion_site_symmetry_4
_geom_torsion_publ_flag
C1 C2 C3 C4 -134.20(9) . . . . ?
C1 C2 C3 C21 103.32(10) . . . . ?
C1 C2 C11 C10 179.67(8) . . . . ?
C1 C2 C11 C12 -0.20(14) . . . . ?
C2 C1 C14 C13 -0.63(14) . . . . ?
C2 C3 C4 C5 135.61(9) . . . . ?
C2 C3 C4 C9 -44.71(11) . . . . ?
C2 C3 C21 C20 -2.25(11) . . . . ?
C2 C3 C21 C22 118.93(9) . . . . ?
C2 C11 C12 C13 -0.49(14) . . . . ?
C3 C2 C11 C10 0.62(12) . . . . ?
C3 C2 C11 C12 -179.26(8) . . . . ?
C3 C4 C5 C6 -178.66(9) . . . . ?
C3 C4 C5 C17 1.64(14) . . . . ?
C3 C4 C9 C8 178.31(9) . . . . ?
C3 C4 C9 C10 -0.39(12) . . . . ?
C3 C21 C22 C23 100.84(10) . . . . ?
C3 C21 C22 C27 -78.82(10) . . . . ?
C4 C3 C21 C20 -123.12(8) . . . . ?
C4 C3 C21 C22 -1.94(10) . . . . ?
C4 C5 C6 C7 -0.26(15) . . . . ?
C4 C9 C10 C11 45.82(11) . . . . ?
C4 C9 C10 C28 -77.42(10) . . . . ?
C5 C4 C9 C8 -2.00(14) . . . . ?
C5 C4 C9 C10 179.30(8) . . . . ?
C5 C6 C7 C8 -0.83(17) . . . . ?
C6 C7 C8 C9 0.50(17) . . . . ?
C7 C8 C9 C4 0.92(15) . . . . ?
C7 C8 C9 C10 179.54(9) . . . . ?
C8 C9 C10 C11 -132.84(10) . . . . ?
C8 C9 C10 C28 103.92(11) . . . . ?
C9 C4 C5 C6 1.67(14) . . . . ?
C9 C4 C5 C17 -178.02(9) . . . . ?
C9 C10 C11 C2 -45.76(11) . . . . ?
C9 C10 C11 C12 134.11(9) . . . . ?
C9 C10 C28 C27 -2.04(11) . . . . ?
C9 C10 C28 C29 119.22(9) . . . . ?
C10 C11 C12 C13 179.64(9) . . . . ?
C10 C28 C29 C20 -77.13(10) . . . . ?
C10 C28 C29 C30 102.41(10) . . . . ?
C11 C2 C3 C4 44.81(11) . . . . ?
C11 C2 C3 C21 -77.66(10) . . . . ?
C11 C10 C28 C27 -123.35(9) . . . . ?
C11 C10 C28 C29 -2.10(11) . . . . ?
C11 C12 C13 C14 0.62(15) . . . . ?
C12 C13 C14 C1 -0.06(14) . . . . ?
C14 C1 C2 C3 179.75(8) . . . . ?
C14 C1 C2 C11 0.75(14) . . . . ?
C15 C1 C2 C3 0.62(14) . . . . ?
C15 C1 C2 C11 -178.38(9) . . . . ?
C15 C1 C14 C13 178.53(9) . . . . ?
C17 C5 C6 C7 179.44(10) . . . . ?
C19 C20 C21 C3 -98.35(10) . . . . ?
C19 C20 C21 C22 138.21(9) . . . . ?
C19 C20 C29 C28 177.25(8) . . . . ?
C19 C20 C29 C30 -2.30(14) . . . . ?
C20 C19 C32 C31 0.92(15) . . . . ?
C20 C21 C22 C23 -136.52(9) . . . . ?
C20 C21 C22 C27 43.82(11) . . . . ?
C20 C29 C30 C31 2.45(14) . . . . ?
C21 C3 C4 C5 -100.80(10) . . . . ?
C21 C3 C4 C9 78.87(10) . . . . ?
C21 C20 C29 C28 -0.43(12) . . . . ?
C21 C20 C29 C30 -179.98(8) . . . . ?
C21 C22 C23 C24 179.78(8) . . . . ?
C21 C22 C23 C35 -0.83(14) . . . . ?
C21 C22 C27 C26 -179.75(9) . . . . ?
C21 C22 C27 C28 1.57(12) . . . . ?
C22 C23 C24 C25 0.12(14) . . . . ?
C22 C27 C28 C10 77.78(10) . . . . ?
C22 C27 C28 C29 -46.19(11) . . . . ?
C23 C22 C27 C26 0.57(14) . . . . ?
C23 C22 C27 C28 -178.11(8) . . . . ?
C23 C24 C25 C26 0.33(15) . . . . ?
C24 C25 C26 C27 -0.33(15) . . . . ?
C25 C26 C27 C22 -0.12(15) . . . . ?
C25 C26 C27 C28 178.48(9) . . . . ?
C26 C27 C28 C10 -100.88(10) . . . . ?
C26 C27 C28 C29 135.15(10) . . . . ?
C27 C22 C23 C24 -0.56(14) . . . . ?
C27 C22 C23 C35 178.83(9) . . . . ?
C27 C28 C29 C20 45.81(11) . . . . ?
C27 C28 C29 C30 -134.65(9) . . . . ?
C28 C10 C11 C2 78.47(10) . . . . ?
C28 C10 C11 C12 -101.65(10) . . . . ?
C28 C29 C30 C31 -177.08(9) . . . . ?
C29 C20 C21 C3 79.24(10) . . . . ?
C29 C20 C21 C22 -44.20(11) . . . . ?
C29 C30 C31 C32 -0.89(15) . . . . ?
C30 C31 C32 C19 -0.80(15) . . . . ?
C32 C19 C20 C21 178.15(9) . . . . ?
C32 C19 C20 C29 0.63(14) . . . . ?
C33 C19 C20 C21 -0.42(14) . . . . ?
C33 C19 C20 C29 -177.94(9) . . . . ?
C33 C19 C32 C31 179.52(9) . . . . ?
C35 C23 C24 C25 -179.28(9) . . . . ?

loop_
_exptl_oxdiff_crystal_face_indexfrac_h
_exptl_oxdiff_crystal_face_indexfrac_k
_exptl_oxdiff_crystal_face_indexfrac_l
_exptl_oxdiff_crystal_face_x
_exptl_oxdiff_crystal_face_y
_exptl_oxdiff_crystal_face_z
0.0000 1.0000 -0.0000 0.0152 0.0582 0.0455
-0.0000 -1.0000 0.0000 -0.0152 -0.0582 -0.0455
-0.0000 -5.0000 2.0000 -0.0481 -0.1336 -0.4383
0.0000 5.0000 -2.0000 0.0481 0.1336 0.4383
-1.0000 2.0000 5.0000 0.2428 0.4394 -0.3931
1.0000 -2.0000 -5.0000 -0.2428 -0.4394 0.3931
5.0000 -5.0000 -1.0000 -0.8051 -0.0160 -0.3362
5.0000 5.0000 1.0000 -0.6256 0.7237 -0.0919
-5.0000 -5.0000 -1.0000 0.6256 -0.7237 0.0919
-5.0000 4.0000 -0.0000 0.7761 -0.1210 0.3961
